data_7224074
loop_
_publ_author_name
'Zhang, Han'
'Yan, Zhi-Hao'
'Luo, Yun'
'Zheng, Xiu-Ying'
'Kong, Xiang-Jian'
'Long, La-Sheng'
'Zheng, Lan-Sun'

_publ_section_title
;
 Anion-controlled assembly of a series of heterometallic 3d--4f compounds
 with 0D cluster, 1D chain, 2D network and 3D frameworks
;
_journal_issue 22
_journal_name_full CrystEngComm
_journal_page_first 4142
_journal_paper_doi 10.1039/C5CE02503F
_journal_volume 18
_journal_year 2016
_chemical_formula_sum 'C168 H460 Cl18 Gd12 N24 Ni15 O290'
_chemical_formula_weight 10863.35
_chemical_name_systematic
;
?
;
_space_group_IT_number 221
_symmetry_cell_setting cubic
_symmetry_space_group_name_Hall '-P 4 2 3'
_symmetry_space_group_name_H-M 'P m -3 m'
_atom_sites_solution_hydrogens geom
_atom_sites_solution_primary direct
_atom_sites_solution_secondary difmap
_audit_block_doi 10.5517/cct73vz
_audit_creation_method SHELXL-97
_audit_update_record
;
2009-10-16 deposited with the CCDC.
2016-01-29 downloaded from the CCDC.
;
_cell_angle_alpha 90.00
_cell_angle_beta 90.00
_cell_angle_gamma 90.00
_cell_formula_units_Z 1
_cell_length_a 20.9271(3)
_cell_length_b 20.9271(3)
_cell_length_c 20.9271(3)
_cell_measurement_reflns_used 1485
_cell_measurement_temperature 173(2)
_cell_measurement_theta_max 28.8091
_cell_measurement_theta_min 2.3785
_cell_volume 9164.9(2)
_computing_cell_refinement 'CrysAlis RED, Oxford Diffraction Ltd.'
_computing_data_collection 'CrysAlis CCD, Oxford Diffraction Ltd.'
_computing_data_reduction 'CrysAlis RED, Oxford Diffraction Ltd.'
_computing_structure_refinement 'SHELXL-97 (Sheldrick, 1997)'
_computing_structure_solution 'SHELXS-97 (Sheldrick, 1990)'
_diffrn_ambient_temperature 173(2)
_diffrn_measured_fraction_theta_full 0.943
_diffrn_measured_fraction_theta_max 0.943
_diffrn_measurement_device_type 'Oxford Gemini S Ultra'
_diffrn_radiation_monochromator graphite
_diffrn_radiation_source 'fine-focus sealed tube'
_diffrn_radiation_type MoK\a
_diffrn_radiation_wavelength 0.71073
_diffrn_reflns_av_R_equivalents 0.1032
_diffrn_reflns_av_sigmaI/netI 0.1285
_diffrn_reflns_limit_h_max 24
_diffrn_reflns_limit_h_min -9
_diffrn_reflns_limit_k_max 17
_diffrn_reflns_limit_k_min -16
_diffrn_reflns_limit_l_max 12
_diffrn_reflns_limit_l_min -24
_diffrn_reflns_number 8533
_diffrn_reflns_theta_full 24.99
_diffrn_reflns_theta_max 24.99
_diffrn_reflns_theta_min 2.75
_exptl_absorpt_coefficient_mu 3.148
_exptl_absorpt_correction_T_max 0.6328
_exptl_absorpt_correction_T_min 0.6328
_exptl_absorpt_correction_type multi-scan
_exptl_crystal_colour blue
_exptl_crystal_density_diffrn 1.968
_exptl_crystal_density_meas ?
_exptl_crystal_density_method 'not measured'
_exptl_crystal_description block
_exptl_crystal_F_000 5450
_exptl_crystal_size_max 0.16
_exptl_crystal_size_mid 0.16
_exptl_crystal_size_min 0.16
_refine_diff_density_max 1.253
_refine_diff_density_min -2.998
_refine_diff_density_rms 0.133
_refine_ls_extinction_method none
_refine_ls_goodness_of_fit_ref 1.042
_refine_ls_hydrogen_treatment none
_refine_ls_matrix_type full
_refine_ls_number_parameters 164
_refine_ls_number_reflns 1561
_refine_ls_number_restraints 42
_refine_ls_restrained_S_all 1.027
_refine_ls_R_factor_all 0.2181
_refine_ls_R_factor_gt 0.1069
_refine_ls_shift/su_max 0.081
_refine_ls_shift/su_mean 0.005
_refine_ls_structure_factor_coef Fsqd
_refine_ls_weighting_details 'calc w=1/[\s^2^(Fo^2^)+(0.1442P)^2^+17.4310P] where P=(Fo^2^+2Fc^2^)/3'
_refine_ls_weighting_scheme calc
_refine_ls_wR_factor_gt 0.2436
_refine_ls_wR_factor_ref 0.2964
_reflns_number_gt 692
_reflns_number_total 1561
_reflns_threshold_expression >2sigma(I)
_cod_data_source_file c5ce02503f2.cif
_cod_data_source_block complex2
_cod_depositor_comments
;
The following automatic conversions were performed:

'_symmetry_cell_setting' value 'Cubic' changed to 'cubic' according
to
/usr/data/users/saulius/crontab/automatic-downloads/rss-feeds/RSC/lib/dictionaries/cif_core.dic
dictionary named 'cif_core.dic' version 2.4.2 from 2011-04-26.

'_exptl_crystal_density_meas' value 'not measured' was changed to '?'
- the value is perceived as not measured.

Automatic conversion script
Id: cif_fix_values 4268 2015-11-12 08:31:59Z antanas 

 Adding full bibliography for 7224073--7224079.cif.
;
_cod_original_sg_symbol_H-M Pm-3m
_cod_database_code 7224074
_platon_complex2_details
;
SQUEEZE removed 4 disordered ClO4- anions and 80 disordered water molecules
per formula unit. This valueis calculated based upon elemental analysis
data.
;

loop_
_symmetry_equiv_pos_as_xyz
'x, y, z'
'-x, -y, z'
'-x, y, -z'
'x, -y, -z'
'z, x, y'
'z, -x, -y'
'-z, -x, y'
'-z, x, -y'
'y, z, x'
'-y, z, -x'
'y, -z, -x'
'-y, -z, x'
'y, x, -z'
'-y, -x, -z'
'y, -x, z'
'-y, x, z'
'x, z, -y'
'-x, z, y'
'-x, -z, -y'
'x, -z, y'
'z, y, -x'
'z, -y, x'
'-z, y, x'
'-z, -y, -x'
'-x, -y, -z'
'x, y, -z'
'x, -y, z'
'-x, y, z'
'-z, -x, -y'
'-z, x, y'
'z, x, -y'
'z, -x, y'
'-y, -z, -x'
'y, -z, x'
'-y, z, x'
'y, z, -x'
'-y, -x, z'
'y, x, z'
'-y, x, -z'
'y, -x, -z'
'-x, -z, y'
'x, -z, -y'
'x, z, y'
'-x, z, -y'
'-z, -y, x'
'-z, y, -x'
'z, -y, -x'
'z, y, x'

loop_
_atom_site_label
_atom_site_type_symbol
_atom_site_fract_x
_atom_site_fract_y
_atom_site_fract_z
_atom_site_U_iso_or_equiv
_atom_site_adp_type
_atom_site_occupancy
_atom_site_symmetry_multiplicity
_atom_site_calc_flag
_atom_site_refinement_flags
_atom_site_disorder_group
Gd1 Gd 0.5000 0.19725(5) -0.19725(5) 0.0808(5) Uani 0.80 4 d SP .
Gd1' Gd 0.4767(3) 0.2491(3) -0.2131(3) 0.0326(19) Uani 0.05 1 d P .
Ni1 Ni 0.32794(13) 0.32794(13) 0.0000 0.1161(13) Uani 1 4 d S .
Ni2 Ni 0.5000 0.5000 0.0000 0.0574(16) Uani 1 16 d S .
Cl1 Cl 0.2190(3) 0.2190(3) -0.2190(3) 0.162(4) Uani 1 6 d S .
Cl2 Cl 0.3838(4) 0.0000 0.0000 0.076(2) Uani 1 8 d S .
N1 N 0.3271(12) 0.2285(12) 0.0000 0.2089(8) Uani 1 2 d SU .
C1 C 0.3596(10) 0.1931(10) -0.0514(10) 0.0950(8) Uani 0.584(6) 1 d PU 1
C2 C 0.3678(9) 0.2360(9) -0.0901(7) 0.088(6) Uani 0.584(6) 1 d P 1
O1 O 0.4070(5) 0.2107(9) -0.1366(7) 0.130(6) Uani 0.584(6) 1 d P 1
O2 O 0.3609(7) 0.2953(8) -0.0935(11) 0.186(9) Uani 0.584(6) 1 d P 1
C1' C 0.374(4) 0.227(3) -0.037(3) 0.3029(8) Uani 0.416(6) 1 d PU 2
C2' C 0.4095(18) 0.2717(17) -0.0756(16) 0.1123(8) Uani 0.416(6) 1 d PU 2
O1' O 0.4553(8) 0.2450(10) -0.1012(13) 0.140(9) Uani 0.416(6) 1 d P 2
O2' O 0.4188(9) 0.3122(10) -0.0329(10) 0.142(8) Uani 0.416(6) 1 d P 2
C3 C 0.2521(9) 0.2212(9) -0.0232(7) 0.0886(8) Uani 0.50 1 d PU .
C4 C 0.247(2) 0.149(2) 0.0000 0.3157(8) Uani 1 2 d SU .
C5 C 0.1484(10) 0.1484(10) -0.052(4) 0.52(8) Uani 1 2 d S .
O3W O 0.5000 0.1154(8) -0.1154(8) 0.155(8) Uani 1 4 d S .
O3 O 0.1777(8) 0.2478(10) -0.1777(8) 0.317(10) Uani 1 2 d S .
O4 O 0.2407(13) 0.2407(13) -0.2407(13) 0.59(4) Uani 1 6 d S .
O5 O 0.309(3) 0.0000 0.0000 0.31(3) Uani 1 8 d S .
O6 O 0.395(2) 0.0443(9) -0.0443(9) 0.34(2) Uani 0.75 2 d SP .
O1W O 0.5893(13) 0.2566(9) -0.2566(9) 0.1279(8) Uani 0.50 2 d SPU .
O4W O 0.6067(13) 0.5000 0.0000 0.120(14) Uani 0.50 4 d SP .
O5W O 0.6078(14) 0.5000 -0.0855(14) 0.141(11) Uani 0.50 2 d SP .

loop_
_atom_site_aniso_label
_atom_site_aniso_U_11
_atom_site_aniso_U_22
_atom_site_aniso_U_33
_atom_site_aniso_U_23
_atom_site_aniso_U_13
_atom_site_aniso_U_12
Gd1 0.0674(8) 0.0876(6) 0.0876(6) 0.0065(8) 0.000 0.000
Gd1' 0.044(4) 0.032(3) 0.022(3) 0.020(3) -0.013(2) -0.018(3)
Ni1 0.0851(13) 0.0851(13) 0.178(4) 0.000 0.000 0.0225(18)
Ni2 0.0133(11) 0.0133(11) 0.146(5) 0.000 0.000 0.000
Cl1 0.162(4) 0.162(4) 0.162(4) 0.040(4) 0.040(4) -0.040(4)
Cl2 0.080(5) 0.074(3) 0.074(3) 0.000 0.000 0.000
N1 0.2089(10) 0.2088(10) 0.2089(11) 0.000 0.000 0.0000(7)
C1 0.0950(10) 0.0951(10) 0.0951(11) 0.0001(7) 0.0000(7) 0.0000(7)
C2 0.134(14) 0.076(11) 0.054(9) -0.023(8) -0.069(10) 0.017(11)
O1 0.049(7) 0.237(17) 0.104(10) 0.033(10) 0.007(7) -0.041(9)
O2 0.075(8) 0.129(12) 0.35(2) 0.090(14) -0.053(12) 0.043(8)
C1' 0.3029(10) 0.3029(10) 0.3029(11) 0.0000(7) 0.0000(7) 0.0000(7)
C2' 0.1123(10) 0.1123(10) 0.1123(11) 0.0000(7) 0.0000(7) 0.0000(7)
O1' 0.069(11) 0.136(17) 0.21(2) 0.044(17) -0.046(14) 0.033(12)
O2' 0.127(13) 0.130(16) 0.168(18) -0.046(12) 0.100(12) 0.011(13)
C3 0.0887(10) 0.0885(10) 0.0885(11) -0.0002(7) 0.0000(7) -0.0001(7)
C4 0.3157(10) 0.3157(10) 0.3157(11) 0.000 0.000 0.0000(7)
C5 0.165(17) 0.165(17) 1.2(2) 0.03(4) 0.03(4) -0.03(2)
O3W 0.136(15) 0.165(11) 0.165(11) -0.054(15) 0.000 0.000
O3 0.361(14) 0.229(14) 0.361(14) -0.178(10) -0.06(2) 0.178(10)
O4 0.59(4) 0.59(4) 0.59(4) 0.24(3) 0.24(3) -0.24(3)
O5 0.46(9) 0.23(3) 0.23(3) 0.000 0.000 0.000
O6 0.65(7) 0.177(15) 0.177(15) 0.025(19) -0.01(2) 0.01(2)
O1W 0.1278(10) 0.1279(9) 0.1279(9) 0.0000(7) 0.0000(5) 0.0000(5)
O4W 0.050(16) 0.10(2) 0.21(4) 0.000 0.000 0.000
O5W 0.16(2) 0.105(18) 0.16(2) 0.000 -0.03(2) 0.000

loop_
_atom_type_symbol
_atom_type_description
_atom_type_scat_dispersion_real
_atom_type_scat_dispersion_imag
_atom_type_scat_source
C C 0.0033 0.0016 'International Tables Vol C Tables 4.2.6.8 and 6.1.1.4'
H H 0.0000 0.0000 'International Tables Vol C Tables 4.2.6.8 and 6.1.1.4'
N N 0.0061 0.0033 'International Tables Vol C Tables 4.2.6.8 and 6.1.1.4'
O O 0.0106 0.0060 'International Tables Vol C Tables 4.2.6.8 and 6.1.1.4'
Cl Cl 0.1484 0.1585 'International Tables Vol C Tables 4.2.6.8 and 6.1.1.4'
Ni Ni 0.3393 1.1124 'International Tables Vol C Tables 4.2.6.8 and 6.1.1.4'
Gd Gd -0.1653 3.9035 'International Tables Vol C Tables 4.2.6.8 and 6.1.1.4'

loop_
_citation_id
_citation_doi
_citation_year
1 10.1002/chem.200903430 2010

loop_
_geom_angle_atom_site_label_1
_geom_angle_atom_site_label_2
_geom_angle_atom_site_label_3
_geom_angle
_geom_angle_site_symmetry_1
_geom_angle_site_symmetry_3
Gd1' Gd1 Gd1' 71.5(5) 42 28_655
Gd1' Gd1 Gd1' 51.1(5) 42 .
Gd1' Gd1 Gd1' 46.5(5) 28_655 .
Gd1' Gd1 Gd1' 46.5(5) 42 19_655
Gd1' Gd1 Gd1' 51.1(5) 28_655 19_655
Gd1' Gd1 Gd1' 71.5(5) . 19_655
Gd1' Gd1 O1 73.3(5) 42 42
Gd1' Gd1 O1 140.5(5) 28_655 42
Gd1' Gd1 O1 96.6(4) . 42
Gd1' Gd1 O1 111.6(5) 19_655 42
Gd1' Gd1 O1 140.5(5) 42 28_655
Gd1' Gd1 O1 73.3(5) 28_655 28_655
Gd1' Gd1 O1 111.6(5) . 28_655
Gd1' Gd1 O1 96.6(4) 19_655 28_655
O1 Gd1 O1 145.3(8) 42 28_655
Gd1' Gd1 O1 96.6(4) 42 .
Gd1' Gd1 O1 111.6(5) 28_655 .
Gd1' Gd1 O1 73.3(5) . .
Gd1' Gd1 O1 140.5(5) 19_655 .
O1 Gd1 O1 55.9(8) 42 .
O1 Gd1 O1 112.5(7) 28_655 .
Gd1' Gd1 O1 111.6(5) 42 19_655
Gd1' Gd1 O1 96.6(4) 28_655 19_655
Gd1' Gd1 O1 140.5(5) . 19_655
Gd1' Gd1 O1 73.3(5) 19_655 19_655
O1 Gd1 O1 112.5(7) 42 19_655
O1 Gd1 O1 55.9(8) 28_655 19_655
O1 Gd1 O1 145.3(8) . 19_655
Gd1' Gd1 O3W 144.2(3) 42 .
Gd1' Gd1 O3W 144.2(3) 28_655 .
Gd1' Gd1 O3W 144.2(3) . .
Gd1' Gd1 O3W 144.2(3) 19_655 .
O1 Gd1 O3W 72.7(4) 42 .
O1 Gd1 O3W 72.7(4) 28_655 .
O1 Gd1 O3W 72.7(4) . .
O1 Gd1 O3W 72.7(4) 19_655 .
Gd1' Gd1 O1' 73.1(6) 42 42
Gd1' Gd1 O1' 140.1(6) 28_655 42
Gd1' Gd1 O1' 117.6(5) . 42
Gd1' Gd1 O1' 90.7(6) 19_655 42
O1 Gd1 O1' 35.2(6) 42 42
O1 Gd1 O1' 130.0(6) 28_655 42
O1 Gd1 O1' 90.1(6) . 42
O1 Gd1 O1' 79.8(6) 19_655 42
O3W Gd1 O1' 72.9(5) . 42
Gd1' Gd1 O1' 140.1(6) 42 28_655
Gd1' Gd1 O1' 73.1(6) 28_655 28_655
Gd1' Gd1 O1' 90.7(6) . 28_655
Gd1' Gd1 O1' 117.6(5) 19_655 28_655
O1 Gd1 O1' 130.0(6) 42 28_655
O1 Gd1 O1' 35.2(6) 28_655 28_655
O1 Gd1 O1' 79.8(6) . 28_655
O1 Gd1 O1' 90.1(6) 19_655 28_655
O3W Gd1 O1' 72.9(5) . 28_655
O1' Gd1 O1' 145.8(10) 42 28_655
Gd1' Gd1 O1' 117.6(5) 42 .
Gd1' Gd1 O1' 90.7(6) 28_655 .
Gd1' Gd1 O1' 73.1(6) . .
Gd1' Gd1 O1' 140.1(6) 19_655 .
O1 Gd1 O1' 90.1(6) 42 .
O1 Gd1 O1' 79.8(6) 28_655 .
O1 Gd1 O1' 35.2(6) . .
O1 Gd1 O1' 130.0(6) 19_655 .
O3W Gd1 O1' 72.9(5) . .
O1' Gd1 O1' 122.1(10) 42 .
O1' Gd1 O1' 45.3(9) 28_655 .
Gd1' Gd1' Gd1' 90.000(1) 28_655 42
Gd1' Gd1' Gd1 66.8(3) 28_655 .
Gd1' Gd1' Gd1 64.5(3) 42 .
Gd1' Gd1' Gd1' 47.5(5) 28_655 19_655
Gd1' Gd1' Gd1' 42.5(5) 42 19_655
Gd1 Gd1' Gd1' 54.2(3) . 19_655
Gd1' Gd1' O1W 146.3(8) 28_655 28_655
Gd1' Gd1' O1W 71.3(4) 42 28_655
Gd1 Gd1' O1W 123.9(7) . 28_655
Gd1' Gd1' O1W 109.0(7) 19_655 28_655
Gd1' Gd1' O1 129.2(4) 28_655 .
Gd1' Gd1' O1 104.1(5) 42 .
Gd1 Gd1' O1 76.0(5) . .
Gd1' Gd1' O1 127.4(5) 19_655 .
O1W Gd1' O1 83.5(9) 28_655 .
Gd1' Gd1' O1' 100.9(4) 28_655 .
Gd1' Gd1' O1' 132.0(5) 42 .
Gd1 Gd1' O1' 77.2(5) . .
Gd1' Gd1' O1' 128.4(5) 19_655 .
O1W Gd1' O1' 112.6(9) 28_655 .
O1 Gd1' O1' 35.8(6) . .
Gd1' Gd1' O1W 21.4(5) 28_655 .
Gd1' Gd1' O1W 77.86(19) 42 .
Gd1 Gd1' O1W 77.5(6) . .
Gd1' Gd1' O1W 38.4(4) 19_655 .
O1W Gd1' O1W 124.9(13) 28_655 .
O1 Gd1' O1W 149.2(7) . .
O1' Gd1' O1W 122.0(7) . .
Gd1' Gd1' O1' 58.7(4) 28_655 28_655
Gd1' Gd1' O1' 125.6(5) 42 28_655
Gd1 Gd1' O1' 62.5(5) . 28_655
Gd1' Gd1' O1' 94.5(6) 19_655 28_655
O1W Gd1' O1' 154.4(9) 28_655 28_655
O1 Gd1' O1' 74.1(5) . 28_655
O1' Gd1' O1' 42.1(8) . 28_655
O1W Gd1' O1' 80.0(6) . 28_655
Gd1' Gd1' O1 121.8(3) 28_655 42
Gd1' Gd1' O1 54.0(4) 42 42
Gd1 Gd1' O1 57.1(4) . 42
Gd1' Gd1' O1 85.5(5) 19_655 42
O1W Gd1' O1 69.6(8) 28_655 42
O1 Gd1' O1 50.2(8) . 42
O1' Gd1' O1 81.5(7) . 42
O1W Gd1' O1 123.4(5) . 42
O1' Gd1' O1 103.4(6) 28_655 42
O2' Ni1 O2' 100.7(12) 13 26
O2' Ni1 O2' 114.3(12) 13 .
O2' Ni1 O2' 39.3(12) 26 .
O2' Ni1 O2' 39.3(12) 13 38
O2' Ni1 O2' 114.3(12) 26 38
O2' Ni1 O2' 100.7(12) . 38
O2' Ni1 N1 157.9(7) 13 .
O2' Ni1 N1 81.2(9) 26 .
O2' Ni1 N1 81.2(9) . .
O2' Ni1 N1 157.9(7) 38 .
O2' Ni1 N1 81.2(9) 13 13
O2' Ni1 N1 157.9(7) 26 13
O2' Ni1 N1 157.9(7) . 13
O2' Ni1 N1 81.2(9) 38 13
N1 Ni1 N1 89.0(14) . 13
O2' Ni1 O2 92.3(7) 13 26
O2' Ni1 O2 49.9(7) 26 26
O2' Ni1 O2 87.6(7) . 26
O2' Ni1 O2 129.9(7) 38 26
N1 Ni1 O2 71.9(5) . 26
N1 Ni1 O2 108.2(5) 13 26
O2' Ni1 O2 49.9(7) 13 13
O2' Ni1 O2 92.3(7) 26 13
O2' Ni1 O2 129.9(7) . 13
O2' Ni1 O2 87.6(7) 38 13
N1 Ni1 O2 108.2(5) . 13
N1 Ni1 O2 71.9(5) 13 13
O2 Ni1 O2 52.8(8) 26 13
O2' Ni1 O2 87.6(7) 13 38
O2' Ni1 O2 129.9(7) 26 38
O2' Ni1 O2 92.3(7) . 38
O2' Ni1 O2 49.9(7) 38 38
N1 Ni1 O2 108.2(5) . 38
N1 Ni1 O2 71.9(5) 13 38
O2 Ni1 O2 179.7(10) 26 38
O2 Ni1 O2 127.2(8) 13 38
O2' Ni1 O2 129.9(7) 13 .
O2' Ni1 O2 87.6(7) 26 .
O2' Ni1 O2 49.9(7) . .
O2' Ni1 O2 92.3(7) 38 .
N1 Ni1 O2 71.9(5) . .
N1 Ni1 O2 108.2(5) 13 .
O2 Ni1 O2 127.2(8) 26 .
O2 Ni1 O2 179.7(10) 13 .
O2 Ni1 O2 52.8(8) 38 .
O2' Ni1 C1' 165.8(19) 13 .
O2' Ni1 C1' 66.3(18) 26 .
O2' Ni1 C1' 52.2(18) . .
O2' Ni1 C1' 139.4(18) 38 .
N1 Ni1 C1' 30.8(18) . .
N1 Ni1 C1' 112.9(19) 13 .
O2 Ni1 C1' 83.4(18) 26 .
O2 Ni1 C1' 132.6(17) 13 .
O2 Ni1 C1' 96.7(18) 38 .
O2 Ni1 C1' 47.5(17) . .
O2' Ni1 C1' 66.3(18) 13 38
O2' Ni1 C1' 165.8(19) 26 38
O2' Ni1 C1' 139.4(18) . 38
O2' Ni1 C1' 52.2(18) 38 38
N1 Ni1 C1' 112.9(19) . 38
N1 Ni1 C1' 30.8(18) 13 38
O2 Ni1 C1' 132.6(17) 26 38
O2 Ni1 C1' 83.4(18) 13 38
O2 Ni1 C1' 47.5(17) 38 38
O2 Ni1 C1' 96.7(18) . 38
C1' Ni1 C1' 126(3) . 38
O4W Ni2 O4W 90.000(1) 25_665 37_665
O4W Ni2 O4W 180.0 25_665 .
O4W Ni2 O4W 90.0 37_665 .
O4W Ni2 O4W 90.000(1) 25_665 13
O4W Ni2 O4W 180.000(2) 37_665 13
O4W Ni2 O4W 90.000(1) . 13
O4 Cl1 O3 118.5(11) . 8
O4 Cl1 O3 118.5(11) . .
O3 Cl1 O3 99.2(14) 8 .
O4 Cl1 O3 118.4(11) . 11
O3 Cl1 O3 99.2(14) 8 11
O3 Cl1 O3 99.2(14) . 11
O6 Cl2 O6 160(4) 26 27
O6 Cl2 O6 88.2(7) 26 4
O6 Cl2 O6 88.2(7) 27 4
O6 Cl2 O6 88.2(7) 26 .
O6 Cl2 O6 88.2(7) 27 .
O6 Cl2 O6 160(4) 4 .
O6 Cl2 O5 100(2) 26 .
O6 Cl2 O5 100(2) 27 .
O6 Cl2 O5 100(2) 4 .
O6 Cl2 O5 100(2) . .
C1' N1 C1' 75(7) . 26
C1' N1 C1 35(3) . .
C1' N1 C1 94(4) 26 .
C1' N1 C1 94(4) . 26
C1' N1 C1 35(3) 26 26
C1 N1 C1 94(2) . 26
C1' N1 C3 125(3) . .
C1' N1 C3 158(4) 26 .
C1 N1 C3 100.3(13) . .
C1 N1 C3 127.4(18) 26 .
C1' N1 C3 158(4) . 26
C1' N1 C3 125(3) 26 26
C1 N1 C3 127.4(18) . 26
C1 N1 C3 100.3(13) 26 26
C3 N1 C3 34.2(12) . 26
C1' N1 Ni1 91(4) . .
C1' N1 Ni1 91(4) 26 .
C1 N1 Ni1 119.9(14) . .
C1 N1 Ni1 119.9(14) 26 .
C3 N1 Ni1 95.7(14) . .
C3 N1 Ni1 95.7(14) 26 .
C2 C1 N1 100.3(18) . .
C1 C2 O2 139(2) . .
C1 C2 O1 105.7(17) . .
O2 C2 O1 114.0(19) . .
C2 O1 Gd1' 137.1(14) . .
C2 O1 Gd1 157.5(12) . .
Gd1' O1 Gd1 30.8(2) . .
C2 O1 Gd1' 155.1(13) . 42
Gd1' O1 Gd1' 21.9(3) . 42
Gd1 O1 Gd1' 26.27(19) . 42
C2 O2 Ni1 107.1(15) . .
N1 C1' C2' 137(6) . .
N1 C1' C1' 52(3) . 26
C2' C1' C1' 124(3) . 26
N1 C1' Ni1 58(3) . .
C2' C1' Ni1 80(3) . .
C1' C1' Ni1 71.7(17) 26 .
O1' C2' O2' 120(3) . .
O1' C2' C1' 110(4) . .
O2' C2' C1' 97(4) . .
C2' O1' Gd1' 124(2) . .
C2' O1' Gd1 148(2) . .
Gd1' O1' Gd1 29.7(4) . .
C2' O1' Gd1' 140(2) . 28_655
Gd1' O1' Gd1' 20.4(3) . 28_655
Gd1 O1' Gd1' 26.7(3) . 28_655
C2' O2' O2' 135.8(19) . 26
C2' O2' Ni1 102(2) . .
O2' O2' Ni1 70.4(6) 26 .
C3 C3 C3 90.000(3) 38 26
C3 C3 C3 46.7(15) 38 13
C3 C3 C3 43.3(15) 26 13
C3 C3 C4 128.4(16) 38 .
C3 C3 C4 72.3(7) 26 .
C3 C3 C4 101.9(15) 13 .
C3 C3 N1 127.4(11) 38 .
C3 C3 N1 72.9(6) 26 .
C3 C3 N1 101.7(13) 13 .
C4 C3 N1 93.8(19) . .
C3 C4 C3 35.3(15) 26 .
Gd1' O1W Gd1' 37.4(7) 19_655 28_655
Gd1' O1W Gd1' 12.4(4) 19_655 42
Gd1' O1W Gd1' 32.6(6) 28_655 42
Gd1' O1W Gd1' 32.6(6) 19_655 .
Gd1' O1W Gd1' 12.4(4) 28_655 .
Gd1' O1W Gd1' 24.3(4) 42 .
Gd1' O1W Gd1 23.5(4) 19_655 .
Gd1' O1W Gd1 23.5(4) 28_655 .
Gd1' O1W Gd1 28.0(3) 42 .
Gd1' O1W Gd1 28.0(3) . .
O5W O4W O5W 179(3) 26 .
O5W O4W Ni2 90.7(13) 26 .
O5W O4W Ni2 90.7(13) . .

loop_
_geom_bond_atom_site_label_1
_geom_bond_atom_site_label_2
_geom_bond_distance
_geom_bond_site_symmetry_2
Gd1 Gd1' 1.234(6) 42
Gd1 Gd1' 1.234(6) 28_655
Gd1 Gd1' 1.234(6) .
Gd1 Gd1' 1.234(6) 19_655
Gd1 O1 2.341(12) 42
Gd1 O1 2.341(12) 28_655
Gd1 O1 2.341(12) .
Gd1 O1 2.341(12) 19_655
Gd1 O3W 2.42(2) .
Gd1 O1' 2.43(3) 42
Gd1 O1' 2.43(3) 28_655
Gd1 O1' 2.43(3) .
Gd1' Gd1' 0.974(12) 28_655
Gd1' Gd1' 1.064(12) 42
Gd1' Gd1' 1.443(12) 19_655
Gd1' O1W 1.66(3) 28_655
Gd1' O1 2.311(14) .
Gd1' O1' 2.39(3) .
Gd1' O1W 2.53(3) .
Gd1' O1' 2.74(3) 28_655
Gd1' O1 2.770(14) 42
Ni1 O2' 2.050(18) 13
Ni1 O2' 2.050(18) 26
Ni1 O2' 2.050(18) .
Ni1 O2' 2.050(18) 38
Ni1 N1 2.08(3) .
Ni1 N1 2.08(3) 13
Ni1 O2 2.19(2) 26
Ni1 O2 2.19(2) 13
Ni1 O2 2.19(2) 38
Ni1 O2 2.19(2) .
Ni1 C1' 2.44(7) .
Ni1 C1' 2.44(7) 38
Ni2 O4W 2.23(3) 25_665
Ni2 O4W 2.23(3) 37_665
Ni2 O4W 2.23(3) .
Ni2 O4W 2.23(3) 13
Cl1 O4 0.79(5) .
Cl1 O3 1.36(2) 8
Cl1 O3 1.36(2) .
Cl1 O3 1.36(2) 11
Cl2 O6 1.33(3) 26
Cl2 O6 1.33(3) 27
Cl2 O6 1.33(3) 4
Cl2 O6 1.33(3) .
Cl2 O5 1.57(7) .
N1 C1' 1.25(7) .
N1 C1' 1.25(7) 26
N1 C1 1.47(3) .
N1 C1 1.47(3) 26
N1 C3 1.65(3) .
N1 C3 1.65(3) 26
C1 C2 1.22(3) .
C2 O2 1.25(2) .
C2 O1 1.38(2) .
O1 Gd1' 2.770(14) 42
C1' C2' 1.44(8) .
C1' C1' 1.53(14) 26
C2' O1' 1.23(4) .
C2' O2' 1.25(4) .
O1' Gd1' 2.74(3) 28_655
O2' O2' 1.38(4) 26
C3 C3 0.91(3) 38
C3 C3 0.97(3) 26
C3 C3 1.33(3) 13
C3 C4 1.60(5) .
C4 C3 1.60(5) 26
O1W Gd1' 1.66(3) 19_655
O1W Gd1' 1.66(3) 28_655
O1W Gd1' 2.53(3) 42
O4W O5W 1.79(3) 26
O4W O5W 1.79(3) .
